data_4115533
loop_
_publ_author_name
'Ram Thaimattam'
'Feng Xue'
'Jagarlapudi A. R. P. Sarma'
'Thomas C. W. Mak'
'Gautam R. Desiraju'

_publ_section_title
;
 Inclusion Compounds of Tetrakis(4-nitrophenyl)methane: C-H...O Networks,
 Pseudopolymorphism, and Structural Transformations
;
_journal_name_full 'Journal of the American Chemical Society'
_journal_page_first 4432
_journal_page_last 4445
_journal_paper_doi 10.1021/ja0031826
_journal_volume 123
_journal_year 2001
_chemical_formula_sum 'C43 H40 N4 O8'
_chemical_formula_weight 740.79
_chemical_name_systematic
; 
 ? 
;
_space_group_IT_number 2
_symmetry_cell_setting triclinic
_symmetry_space_group_name_Hall '-P 1'
_symmetry_space_group_name_H-M 'P -1'
_atom_sites_solution_hydrogens geom
_atom_sites_solution_primary direct
_atom_sites_solution_secondary difmap
_audit_creation_method SHELXL-97
_cell_angle_alpha 72.40(1)
_cell_angle_beta 80.83(1)
_cell_angle_gamma 88.49(1)
_cell_formula_units_Z 2
_cell_length_a 9.968(1)
_cell_length_b 13.147(1)
_cell_length_c 15.747(1)
_cell_measurement_reflns_used 'Take 4 still photos'
_cell_measurement_temperature 293(2)
_cell_measurement_theta_max 25
_cell_measurement_theta_min 2
_cell_volume 1941.4(3)
_computing_cell_refinement 'MSC bioteX v1.0 (MSC, 1995)'
_computing_data_collection 'MSC bioteX v1.0 (MSC, 1995)'
_computing_data_reduction 'MSC bioteX v1.0 (MSC, 1995)'
_computing_molecular_graphics 'Siemens SHELXTL-PC (Siemens, 1990)'
_computing_structure_refinement 'SHELXL-97 (Sheldrick, 1997)'
_computing_structure_solution 'SHELXS-97 (Sheldrick, 1990)'
_diffrn_ambient_temperature 293(2)
_diffrn_measured_fraction_theta_full 0.704
_diffrn_measured_fraction_theta_max 0.704
_diffrn_measurement_device_type 'Rigaku RAXIS IIc'
_diffrn_measurement_method
;
Take 33 oscillation photos in the range of 0 - 165\%,
\D\f = 5\%, 10 min. per frame.  84% completed.
Crystal to detector distance 78.172 mm, background -30
;
_diffrn_radiation_monochromator graphite
_diffrn_radiation_source
;
Rigaku RU-200 rotating-anode generator operated at 50kV and 90mA
;
_diffrn_radiation_type MoK\a
_diffrn_radiation_wavelength 0.71073
_diffrn_reflns_av_R_equivalents 0.0000
_diffrn_reflns_av_sigmaI/netI 0.0594
_diffrn_reflns_limit_h_max 11
_diffrn_reflns_limit_h_min -11
_diffrn_reflns_limit_k_max 0
_diffrn_reflns_limit_k_min -15
_diffrn_reflns_limit_l_max 17
_diffrn_reflns_limit_l_min -19
_diffrn_reflns_number 5090
_diffrn_reflns_theta_full 25.51
_diffrn_reflns_theta_max 25.51
_diffrn_reflns_theta_min 1.63
_exptl_absorpt_coefficient_mu 0.088
_exptl_absorpt_correction_T_max 1.189
_exptl_absorpt_correction_T_min 0.785
_exptl_absorpt_correction_type ABSCOR
_exptl_crystal_colour Colorless
_exptl_crystal_density_diffrn 1.267
_exptl_crystal_description prism
_exptl_crystal_F_000 780
_exptl_crystal_size_max 0.40
_exptl_crystal_size_mid 0.35
_exptl_crystal_size_min 0.30
_refine_diff_density_max 0.197
_refine_diff_density_min -0.178
_refine_diff_density_rms 0.041
_refine_ls_extinction_coef 0.033(4)
_refine_ls_extinction_expression Fc^*^=kFc[1+0.001xFc^2^\l^3^/sin(2\q)]^-1/4^
_refine_ls_extinction_method SHELXL
_refine_ls_goodness_of_fit_ref 1.109
_refine_ls_hydrogen_treatment mixed
_refine_ls_matrix_type full
_refine_ls_number_parameters 497
_refine_ls_number_reflns 5090
_refine_ls_number_restraints 221
_refine_ls_restrained_S_all 1.088
_refine_ls_R_factor_all 0.0870
_refine_ls_R_factor_gt 0.0711
_refine_ls_shift/su_max 0.000
_refine_ls_shift/su_mean 0.000
_refine_ls_structure_factor_coef Fsqd
_refine_ls_weighting_details 'w=1/[\s^2^(Fo^2^)+(0.1169P)^2^+0.2340P] where P=(Fo^2^+2Fc^2^)/3'
_refine_ls_weighting_scheme calc
_refine_ls_wR_factor_gt 0.1981
_refine_ls_wR_factor_ref 0.2139
_reflns_number_gt 4199
_reflns_number_total 5090
_reflns_threshold_expression >2sigma(I)
_cod_data_source_file ja0031826_12.cif
_cod_data_source_block 12
_cod_depositor_comments
;
The following automatic conversions were performed:

'_refine_ls_weighting_scheme' value 'calc
w=1/[\s^2^(Fo^2^)+(0.1169P)^2^+0.2340P] where P=(Fo^2^+2Fc^2^)/3' was
changed to 'calc'. New tag '_refine_ls_weighting_details' was
created. The value of the new tag was set to
'w=1/[\s^2^(Fo^2^)+(0.1169P)^2^+0.2340P] where P=(Fo^2^+2Fc^2^)/3'.

Automatic conversion script
Id: cif_fix_values 3143 2015-03-26 13:38:13Z robertas 
;
_cod_database_code 4115533

loop_
_symmetry_equiv_pos_as_xyz
'x, y, z'
'-x, -y, -z'

loop_
_atom_site_label
_atom_site_type_symbol
_atom_site_fract_x
_atom_site_fract_y
_atom_site_fract_z
_atom_site_U_iso_or_equiv
_atom_site_adp_type
_atom_site_occupancy
_atom_site_calc_flag
_atom_site_refinement_flags
C1 C 0.8874(3) 0.2800(2) 0.31756(16) 0.0550(6) Uani 1 d .
C2 C 0.8694(3) 0.3560(2) 0.22479(17) 0.0579(7) Uani 1 d D
C3 C 0.8793(3) 0.3184(2) 0.15036(18) 0.0657(7) Uani 1 d D
H3 H 0.9005 0.2474 0.1566 0.079 Uiso 1 calc R
C4 C 0.8580(3) 0.3851(3) 0.06766(19) 0.0708(8) Uani 1 d D
H4 H 0.8649 0.3598 0.0180 0.085 Uiso 1 calc R
C5 C 0.8265(3) 0.4886(3) 0.05979(18) 0.0676(8) Uani 1 d D
C6 C 0.8108(3) 0.5283(3) 0.1316(2) 0.0709(8) Uani 1 d D
H6 H 0.7866 0.5987 0.1252 0.085 Uiso 1 calc R
C7 C 0.8323(3) 0.4598(2) 0.21401(18) 0.0637(7) Uani 1 d D
H7 H 0.8213 0.4850 0.2638 0.076 Uiso 1 calc R
C8 C 0.9814(3) 0.1867(2) 0.31185(16) 0.0558(6) Uani 1 d D
C9 C 0.9558(3) 0.0844(2) 0.36900(18) 0.0639(7) Uani 1 d D
H9 H 0.8760 0.0696 0.4106 0.077 Uiso 1 calc R
C10 C 1.0456(3) 0.0034(2) 0.3660(2) 0.0725(8) Uani 1 d D
H10 H 1.0259 -0.0659 0.4035 0.087 Uiso 1 calc R
C11 C 1.1651(3) 0.0279(2) 0.30591(19) 0.0669(7) Uani 1 d D
C12 C 1.1960(3) 0.1289(2) 0.24976(19) 0.0686(8) Uani 1 d D
H12 H 1.2779 0.1441 0.2103 0.082 Uiso 1 calc R
C13 C 1.1036(3) 0.2074(2) 0.25286(18) 0.0639(7) Uani 1 d D
H13 H 1.1234 0.2763 0.2145 0.077 Uiso 1 calc R
C14 C 0.7398(3) 0.2436(2) 0.36183(17) 0.0584(7) Uani 1 d D
C15 C 0.6772(3) 0.1652(2) 0.3394(2) 0.0705(8) Uani 1 d D
H15 H 0.7255 0.1348 0.2979 0.085 Uiso 1 calc R
C16 C 0.5463(3) 0.1305(3) 0.3762(2) 0.0807(9) Uani 1 d D
H16 H 0.5066 0.0765 0.3611 0.097 Uiso 1 calc R
C17 C 0.4759(3) 0.1772(3) 0.4354(2) 0.0787(9) Uani 1 d D
C18 C 0.5304(3) 0.2593(3) 0.4556(2) 0.0825(9) Uani 1 d D
H18 H 0.4793 0.2918 0.4945 0.099 Uiso 1 calc R
C19 C 0.6621(3) 0.2937(3) 0.41780(19) 0.0705(8) Uani 1 d D
H19 H 0.6990 0.3510 0.4300 0.085 Uiso 1 calc R
C20 C 0.9619(3) 0.3325(2) 0.37283(17) 0.0570(6) Uani 1 d D
C21 C 0.9440(3) 0.2916(2) 0.46606(18) 0.0651(7) Uani 1 d D
H21 H 0.8786 0.2380 0.4952 0.078 Uiso 1 calc R
C22 C 1.0206(3) 0.3284(2) 0.51634(19) 0.0702(8) Uani 1 d D
H22 H 1.0067 0.3010 0.5789 0.084 Uiso 1 calc R
C23 C 1.1176(3) 0.4063(2) 0.47249(19) 0.0651(7) Uani 1 d D
C24 C 1.1401(3) 0.4475(2) 0.3807(2) 0.0695(8) Uani 1 d D
H24 H 1.2074 0.4997 0.3520 0.083 Uiso 1 calc R
C25 C 1.0613(3) 0.4107(2) 0.33122(19) 0.0655(7) Uani 1 d D
H25 H 1.0754 0.4390 0.2687 0.079 Uiso 1 calc R
N1 N 0.8087(3) 0.5603(3) -0.03023(19) 0.0803(8) Uani 1 d D
O1 O 0.8331(2) 0.5249(2) -0.09407(16) 0.0963(8) Uani 1 d D
O2 O 0.7744(3) 0.6503(2) -0.03555(17) 0.1088(9) Uani 1 d D
N2 N 1.2626(3) -0.0557(2) 0.3035(2) 0.0878(8) Uani 1 d D
O3 O 1.2321(3) -0.1459(2) 0.3502(2) 0.1252(11) Uani 1 d D
O4 O 1.3709(3) -0.0315(2) 0.2538(2) 0.1242(11) Uani 1 d D
N3 N 0.3389(3) 0.1345(3) 0.4810(2) 0.1057(11) Uani 1 d D
O5 O 0.2957(3) 0.0586(3) 0.4641(2) 0.1429(13) Uani 1 d D
O6 O 0.2789(3) 0.1769(3) 0.5347(3) 0.1541(14) Uani 1 d D
N4 N 1.2003(3) 0.4450(2) 0.5262(2) 0.0804(7) Uani 1 d D
O7 O 1.1682(3) 0.4193(2) 0.60664(18) 0.1029(8) Uani 1 d D
O8 O 1.2979(3) 0.5031(3) 0.48614(19) 0.1193(10) Uani 1 d D
C26 C 0.4977(3) 0.6507(3) 0.2450(3) 0.0907(10) Uani 1 d D
C27 C 0.4860(3) 0.5432(3) 0.2540(3) 0.0876(10) Uani 1 d D
H27 H 0.4919 0.4938 0.3096 0.105 Uiso 1 calc R
C28 C 0.4659(3) 0.5068(3) 0.1838(3) 0.0877(10) Uani 1 d D
C29 C 0.4578(3) 0.5823(3) 0.1011(3) 0.0901(10) Uani 1 d D
H29 H 0.4448 0.5594 0.0526 0.108 Uiso 1 calc R
C30 C 0.4685(4) 0.6891(3) 0.0892(3) 0.0930(11) Uani 1 d D
C31 C 0.4893(4) 0.7219(3) 0.1616(3) 0.0960(11) Uani 1 d D
H31 H 0.4980 0.7945 0.1538 0.115 Uiso 1 calc R
C32 C 0.5174(5) 0.6886(4) 0.3236(3) 0.1211(15) Uani 1 d D
H32A H 0.5212 0.6281 0.3758 0.182 Uiso 1 calc R
H32B H 0.4427 0.7322 0.3363 0.182 Uiso 1 calc R
H32C H 0.6007 0.7296 0.3089 0.182 Uiso 1 calc R
C33 C 0.4565(4) 0.3897(3) 0.1967(3) 0.1127(13) Uani 1 d D
H33A H 0.4424 0.3782 0.1413 0.169 Uiso 1 calc R
H33B H 0.3817 0.3585 0.2433 0.169 Uiso 1 calc R
H33C H 0.5394 0.3569 0.2138 0.169 Uiso 1 calc R
C34 C 0.4574(5) 0.7697(4) -0.0016(3) 0.1248(15) Uani 1 d D
H34A H 0.4442 0.7327 -0.0438 0.187 Uiso 1 calc R
H34B H 0.5394 0.8126 -0.0235 0.187 Uiso 1 calc R
H34C H 0.3816 0.8148 0.0050 0.187 Uiso 1 calc R
C35 C 1.0862(6) 1.0057(4) 0.0936(3) 0.1295(18) Uani 1 d D
C36 C 0.9518(7) 1.0230(4) 0.1224(3) 0.1326(17) Uani 1 d D
H36 H 0.9183 1.0913 0.1018 0.159 Uiso 1 calc R
C37 C 0.8650(5) 0.9426(4) 0.1808(3) 0.1147(14) Uani 1 d D
C38 C 0.9156(4) 0.8425(3) 0.2085(3) 0.1038(12) Uani 1 d D
H38 H 0.8582 0.7876 0.2472 0.125 Uiso 1 calc R
C39 C 1.0484(5) 0.8196(4) 0.1814(3) 0.1101(13) Uani 1 d D
C40 C 1.1322(5) 0.9024(4) 0.1253(3) 0.1245(16) Uani 1 d D
H40 H 1.2228 0.8887 0.1080 0.149 Uiso 1 calc R
C41 C 1.1813(8) 1.0915(5) 0.0332(4) 0.200(3) Uani 1 d D
H41A H 1.1340 1.1574 0.0174 0.300 Uiso 1 calc R
H41B H 1.2167 1.0733 -0.0206 0.300 Uiso 1 calc R
H41C H 1.2549 1.0993 0.0635 0.300 Uiso 1 calc R
C42 C 0.7187(6) 0.9666(5) 0.2090(5) 0.172(2) Uani 1 d D
H42A H 0.7033 1.0410 0.1819 0.258 Uiso 1 calc R
H42B H 0.6996 0.9498 0.2735 0.258 Uiso 1 calc R
H42C H 0.6601 0.9244 0.1895 0.258 Uiso 1 calc R
C43 C 1.0986(6) 0.7094(4) 0.2122(4) 0.149(2) Uani 1 d D
H43A H 1.0261 0.6629 0.2506 0.224 Uiso 1 calc R
H43B H 1.1720 0.7085 0.2452 0.224 Uiso 1 calc R
H43C H 1.1302 0.6854 0.1608 0.224 Uiso 1 calc R

loop_
_atom_site_aniso_label
_atom_site_aniso_U_11
_atom_site_aniso_U_22
_atom_site_aniso_U_33
_atom_site_aniso_U_23
_atom_site_aniso_U_13
_atom_site_aniso_U_12
C1 0.0605(15) 0.0590(15) 0.0422(13) -0.0126(12) -0.0034(10) -0.0023(11)
C2 0.0530(14) 0.0639(17) 0.0538(15) -0.0155(13) -0.0040(11) -0.0024(11)
C3 0.0753(18) 0.0656(17) 0.0540(16) -0.0140(14) -0.0112(13) -0.0011(13)
C4 0.0714(18) 0.086(2) 0.0531(17) -0.0180(15) -0.0088(13) -0.0053(15)
C5 0.0575(16) 0.083(2) 0.0502(16) -0.0042(15) -0.0052(12) -0.0038(13)
C6 0.0623(17) 0.0733(19) 0.0674(19) -0.0098(16) -0.0050(13) 0.0042(13)
C7 0.0668(17) 0.0682(18) 0.0526(16) -0.0151(14) -0.0054(12) 0.0042(13)
C8 0.0614(15) 0.0589(16) 0.0442(13) -0.0129(12) -0.0047(11) -0.0053(11)
C9 0.0632(16) 0.0635(17) 0.0556(16) -0.0080(14) -0.0009(12) -0.0019(12)
C10 0.0798(19) 0.0609(18) 0.0650(18) -0.0071(14) -0.0005(14) 0.0041(14)
C11 0.0695(18) 0.0671(18) 0.0604(17) -0.0170(14) -0.0043(13) 0.0053(13)
C12 0.0678(17) 0.0727(19) 0.0576(17) -0.0155(15) 0.0041(13) 0.0001(14)
C13 0.0674(17) 0.0627(17) 0.0524(15) -0.0095(13) 0.0024(12) -0.0008(13)
C14 0.0585(15) 0.0641(16) 0.0482(14) -0.0104(12) -0.0075(11) -0.0018(12)
C15 0.0674(18) 0.0760(19) 0.0666(18) -0.0216(15) -0.0049(13) -0.0065(14)
C16 0.074(2) 0.084(2) 0.079(2) -0.0154(18) -0.0150(16) -0.0116(16)
C17 0.0576(18) 0.101(2) 0.0617(18) -0.0044(18) -0.0031(14) -0.0063(16)
C18 0.0656(19) 0.112(3) 0.0649(19) -0.0254(19) -0.0002(14) 0.0066(17)
C19 0.0681(18) 0.084(2) 0.0603(17) -0.0258(16) -0.0032(13) 0.0008(14)
C20 0.0581(15) 0.0595(16) 0.0532(15) -0.0178(13) -0.0064(11) -0.0007(11)
C21 0.0680(17) 0.0728(18) 0.0500(15) -0.0122(14) -0.0074(12) -0.0064(13)
C22 0.0716(18) 0.084(2) 0.0529(16) -0.0171(15) -0.0101(13) -0.0019(15)
C23 0.0667(17) 0.0699(18) 0.0665(18) -0.0292(15) -0.0173(13) 0.0072(13)
C24 0.0655(17) 0.0689(18) 0.074(2) -0.0232(15) -0.0077(14) -0.0052(13)
C25 0.0676(17) 0.0703(18) 0.0565(16) -0.0178(14) -0.0050(12) -0.0060(13)
N1 0.0635(16) 0.096(2) 0.0644(17) -0.0021(16) -0.0026(12) -0.0033(13)
O1 0.0977(17) 0.124(2) 0.0569(13) -0.0083(14) -0.0173(12) -0.0114(14)
O2 0.119(2) 0.0965(19) 0.0842(18) 0.0049(15) -0.0046(14) 0.0236(16)
N2 0.0866(19) 0.0766(19) 0.087(2) -0.0145(16) 0.0026(15) 0.0155(14)
O3 0.131(2) 0.0839(18) 0.121(2) 0.0045(17) 0.0215(18) 0.0318(16)
O4 0.0852(17) 0.107(2) 0.151(3) -0.0207(18) 0.0275(17) 0.0211(14)
N3 0.0655(19) 0.147(3) 0.082(2) -0.003(2) -0.0035(15) -0.0141(19)
O5 0.101(2) 0.202(4) 0.104(2) -0.016(2) -0.0033(16) -0.073(2)
O6 0.0798(19) 0.194(4) 0.156(3) -0.032(3) 0.035(2) -0.0030(19)
N4 0.0735(17) 0.094(2) 0.0861(19) -0.0417(16) -0.0219(14) 0.0081(14)
O7 0.1042(18) 0.141(2) 0.0801(16) -0.0513(16) -0.0278(13) -0.0003(15)
O8 0.109(2) 0.153(3) 0.106(2) -0.0499(19) -0.0165(15) -0.0465(18)
C26 0.073(2) 0.108(3) 0.093(3) -0.036(2) -0.0111(17) 0.0095(18)
C27 0.065(2) 0.103(3) 0.090(2) -0.026(2) -0.0066(16) 0.0099(16)
C28 0.065(2) 0.099(3) 0.098(3) -0.031(2) -0.0078(17) 0.0047(16)
C29 0.074(2) 0.107(3) 0.092(3) -0.034(2) -0.0117(17) -0.0009(18)
C30 0.078(2) 0.104(3) 0.088(3) -0.020(2) -0.0065(18) 0.0019(18)
C31 0.083(2) 0.095(3) 0.108(3) -0.027(2) -0.013(2) 0.0023(18)
C32 0.127(4) 0.142(4) 0.112(3) -0.059(3) -0.029(3) 0.016(3)
C33 0.108(3) 0.107(3) 0.128(4) -0.037(3) -0.029(2) 0.006(2)
C34 0.131(4) 0.128(4) 0.099(3) -0.008(3) -0.021(3) 0.000(3)
C35 0.201(5) 0.116(4) 0.074(3) -0.031(3) -0.014(3) -0.064(4)
C36 0.198(5) 0.113(4) 0.113(4) -0.057(3) -0.053(4) -0.003(4)
C37 0.129(4) 0.109(3) 0.121(3) -0.055(3) -0.023(3) -0.007(3)
C38 0.107(3) 0.100(3) 0.102(3) -0.033(2) -0.003(2) -0.010(2)
C39 0.111(3) 0.116(3) 0.095(3) -0.027(3) 0.000(2) -0.007(3)
C40 0.120(3) 0.154(4) 0.099(3) -0.043(3) 0.002(3) -0.040(3)
C41 0.301(8) 0.176(5) 0.122(4) -0.049(4) -0.001(5) -0.126(6)
C42 0.146(5) 0.175(5) 0.241(7) -0.126(5) -0.044(4) 0.041(4)
C43 0.139(4) 0.133(4) 0.155(5) -0.030(4) 0.010(3) 0.014(3)

loop_
_atom_type_symbol
_atom_type_description
_atom_type_scat_dispersion_real
_atom_type_scat_dispersion_imag
_atom_type_scat_source
C C 0.0033 0.0016 'International Tables Vol C Tables 4.2.6.8 and 6.1.1.4'
H H 0.0000 0.0000 'International Tables Vol C Tables 4.2.6.8 and 6.1.1.4'
N N 0.0061 0.0033 'International Tables Vol C Tables 4.2.6.8 and 6.1.1.4'
O O 0.0106 0.0060 'International Tables Vol C Tables 4.2.6.8 and 6.1.1.4'

loop_
_geom_angle_atom_site_label_1
_geom_angle_atom_site_label_2
_geom_angle_atom_site_label_3
_geom_angle
C2 C1 C8 113.2(2)
C2 C1 C20 113.3(2)
C8 C1 C20 101.1(2)
C2 C1 C14 102.8(2)
C8 C1 C14 113.2(2)
C20 C1 C14 113.6(2)
C7 C2 C3 118.0(3)
C7 C2 C1 121.4(2)
C3 C2 C1 120.4(2)
C4 C3 C2 120.7(3)
C5 C4 C3 118.9(3)
C4 C5 C6 122.5(3)
C4 C5 N1 118.3(3)
C6 C5 N1 119.2(3)
C5 C6 C7 117.5(3)
C2 C7 C6 122.2(3)
C9 C8 C13 117.9(2)
C9 C8 C1 122.7(2)
C13 C8 C1 119.1(2)
C8 C9 C10 121.6(3)
C11 C10 C9 118.2(3)
C12 C11 C10 122.0(3)
C12 C11 N2 118.9(3)
C10 C11 N2 119.0(3)
C11 C12 C13 118.5(3)
C12 C13 C8 121.6(3)
C15 C14 C19 117.6(3)
C15 C14 C1 119.8(2)
C19 C14 C1 122.2(2)
C16 C15 C14 122.2(3)
C17 C16 C15 118.3(3)
C16 C17 C18 121.7(3)
C16 C17 N3 118.7(4)
C18 C17 N3 119.6(3)
C17 C18 C19 119.3(3)
C18 C19 C14 120.5(3)
C25 C20 C21 118.0(2)
C25 C20 C1 121.3(2)
C21 C20 C1 120.1(2)
C22 C21 C20 121.4(3)
C23 C22 C21 118.7(3)
C24 C23 C22 121.7(3)
C24 C23 N4 119.6(3)
C22 C23 N4 118.7(3)
C23 C24 C25 118.9(3)
C24 C25 C20 121.2(3)
O2 N1 O1 124.6(3)
O2 N1 C5 117.7(3)
O1 N1 C5 117.7(3)
O3 N2 O4 123.1(3)
O3 N2 C11 118.7(3)
O4 N2 C11 118.2(3)
O5 N3 O6 124.9(4)
O5 N3 C17 117.8(4)
O6 N3 C17 117.3(4)
O7 N4 O8 123.2(3)
O7 N4 C23 119.1(3)
O8 N4 C23 117.8(3)
C31 C26 C27 117.4(4)
C31 C26 C32 121.2(4)
C27 C26 C32 121.4(4)
C28 C27 C26 122.5(4)
C27 C28 C29 117.7(4)
C27 C28 C33 120.3(4)
C29 C28 C33 122.0(4)
C30 C29 C28 121.8(4)
C29 C30 C31 118.4(4)
C29 C30 C34 120.6(4)
C31 C30 C34 121.0(4)
C26 C31 C30 122.2(4)
C36 C35 C40 117.0(4)
C36 C35 C41 123.1(6)
C40 C35 C41 119.9(6)
C35 C36 C37 122.5(5)
C38 C37 C36 117.7(5)
C38 C37 C42 122.4(5)
C36 C37 C42 119.9(5)
C37 C38 C39 122.7(4)
C40 C39 C38 117.7(5)
C40 C39 C43 121.4(5)
C38 C39 C43 120.9(4)
C39 C40 C35 122.3(5)

loop_
_geom_bond_atom_site_label_1
_geom_bond_atom_site_label_2
_geom_bond_distance
C1 C2 1.535(4)
C1 C8 1.540(4)
C1 C20 1.544(4)
C1 C14 1.545(4)
C2 C7 1.372(4)
C2 C3 1.393(4)
C3 C4 1.378(4)
C4 C5 1.362(4)
C5 C6 1.368(4)
C5 N1 1.481(4)
C6 C7 1.383(4)
C8 C9 1.377(4)
C8 C13 1.387(3)
C9 C10 1.380(4)
C10 C11 1.376(4)
C11 C12 1.365(4)
C11 N2 1.454(4)
C12 C13 1.372(4)
C14 C15 1.379(4)
C14 C19 1.385(4)
C15 C16 1.370(4)
C16 C17 1.361(4)
C17 C18 1.362(5)
C17 N3 1.476(4)
C18 C19 1.379(4)
C20 C25 1.381(4)
C20 C21 1.386(4)
C21 C22 1.375(4)
C22 C23 1.368(4)
C23 C24 1.365(4)
C23 N4 1.470(4)
C24 C25 1.379(4)
N1 O2 1.205(4)
N1 O1 1.218(3)
N2 O3 1.208(4)
N2 O4 1.215(4)
N3 O5 1.214(5)
N3 O6 1.221(5)
N4 O7 1.199(3)
N4 O8 1.217(4)
C26 C31 1.376(5)
C26 C27 1.382(5)
C26 C32 1.509(5)
C27 C28 1.374(5)
C28 C29 1.391(5)
C28 C33 1.495(5)
C29 C30 1.364(5)
C30 C31 1.381(5)
C30 C34 1.519(5)
C35 C36 1.381(7)
C35 C40 1.391(7)
C35 C41 1.482(6)
C36 C37 1.385(6)
C37 C38 1.366(6)
C37 C42 1.508(6)
C38 C39 1.379(5)
C39 C40 1.376(6)
C39 C43 1.483(6)
